data_4085776
loop_
_publ_author_name
'Selikhov, Alexander N.'
'Mahrova, Tatyana V.'
'Cherkasov, Anton V.'
'Fukin, Georgy K.'
'Larionova, Joulia'
'Long, J\^erome'
'Trifonov, Alexander A.'

_publ_section_title
;
 Base-Free Lanthanoidocenes(II) Coordinated by Bulky
 Pentabenzylcyclopentadienyl Ligands
;
_journal_issue 10
_journal_name_full Organometallics
_journal_page_first 1991
_journal_paper_doi 10.1021/acs.organomet.5b00243
_journal_volume 34
_journal_year 2015
_chemical_formula_moiety 'C86 H76 I4 O4 Yb2, C12 H30 O6 Yb, 2(C4 H10 O2)'
_chemical_formula_sum 'C102 H126 I4 O12 Yb3'
_chemical_formula_weight 2570.74
_space_group_crystal_system monoclinic
_space_group_IT_number 15
_space_group_name_Hall '-C 2yc'
_space_group_name_H-M_alt 'C 1 2/c 1'
_symmetry_space_group_name_Hall '-C 2yc'
_symmetry_space_group_name_H-M 'C 1 2/c 1'
_atom_sites_solution_hydrogens geom
_atom_sites_solution_primary direct
_atom_sites_solution_secondary difmap
_audit_creation_method SHELXL-2014/7
_cell_angle_alpha 90
_cell_angle_beta 100.2230(10)
_cell_angle_gamma 90
_cell_formula_units_Z 4
_cell_length_a 38.7365(12)
_cell_length_b 12.3888(4)
_cell_length_c 24.0747(7)
_cell_measurement_reflns_used 900
_cell_measurement_temperature 100(2)
_cell_measurement_theta_max 30
_cell_measurement_theta_min 2
_cell_volume 11370.0(6)
_computing_cell_refinement 'Bruker SMART'
_computing_data_collection 'Bruker SMART'
_computing_data_reduction 'Bruker SHELXTL'
_computing_molecular_graphics 'Bruker SHELXTL'
_computing_publication_material 'Bruker SHELXTL'
_computing_structure_refinement 'SHELXL-2014/7 (Sheldrick, 2014)'
_computing_structure_solution 'SHELXS-97 (Sheldrick, 2008)'
_diffrn_ambient_temperature 100(2)
_diffrn_measured_fraction_theta_full 0.999
_diffrn_measured_fraction_theta_max 0.999
_diffrn_measurement_device_type 'Bruker SMART Apex (CCD)'
_diffrn_measurement_method '\w scans'
_diffrn_radiation_source 'fine-focus sealed tube'
_diffrn_radiation_type MoK\a
_diffrn_radiation_wavelength 0.71073
_diffrn_reflns_av_R_equivalents 0.0182
_diffrn_reflns_av_unetI/netI 0.0143
_diffrn_reflns_laue_measured_fraction_full 0.999
_diffrn_reflns_laue_measured_fraction_max 0.999
_diffrn_reflns_limit_h_max 47
_diffrn_reflns_limit_h_min -47
_diffrn_reflns_limit_k_max 15
_diffrn_reflns_limit_k_min -15
_diffrn_reflns_limit_l_max 29
_diffrn_reflns_limit_l_min -29
_diffrn_reflns_number 48028
_diffrn_reflns_point_group_measured_fraction_full 0.999
_diffrn_reflns_point_group_measured_fraction_max 0.999
_diffrn_reflns_theta_full 25.242
_diffrn_reflns_theta_max 26.000
_diffrn_reflns_theta_min 1.728
_exptl_absorpt_coefficient_mu 3.584
_exptl_absorpt_correction_T_max 0.5969
_exptl_absorpt_correction_T_min 0.2380
_exptl_absorpt_correction_type multi-scan
_exptl_absorpt_process_details 'SADABS (Sheldrick, 1998a)'
_exptl_crystal_colour red
_exptl_crystal_density_diffrn 1.502
_exptl_crystal_description prism
_exptl_crystal_F_000 5024
_exptl_crystal_size_max 0.560
_exptl_crystal_size_mid 0.300
_exptl_crystal_size_min 0.160
_refine_diff_density_max 2.025
_refine_diff_density_min -3.113
_refine_diff_density_rms 0.191
_refine_ls_extinction_method none
_refine_ls_goodness_of_fit_ref 1.081
_refine_ls_hydrogen_treatment constr
_refine_ls_matrix_type full
_refine_ls_number_parameters 642
_refine_ls_number_reflns 11167
_refine_ls_number_restraints 53
_refine_ls_restrained_S_all 1.083
_refine_ls_R_factor_all 0.0509
_refine_ls_R_factor_gt 0.0443
_refine_ls_shift/su_max 0.001
_refine_ls_shift/su_mean 0.000
_refine_ls_structure_factor_coef Fsqd
_refine_ls_weighting_details 'w=1/[\s^2^(Fo^2^)+(0.0800P)^2^+120.0000P] where P=(Fo^2^+2Fc^2^)/3'
_refine_ls_weighting_scheme calc
_refine_ls_wR_factor_gt 0.1318
_refine_ls_wR_factor_ref 0.1376
_reflns_Friedel_coverage 0.000
_reflns_number_gt 9936
_reflns_number_total 11167
_reflns_threshold_expression 'I > 2\s(I)'
_cod_data_source_file om5b00243_si_002.cif
_cod_data_source_block ybcpphi
_cod_depositor_comments 'Adding full bibliography for 4085770--4085776.cif.'
_cod_database_code 4085776
_shelx_shelxl_version_number 2014/7
_shelx_space_group_comment
;
The symmetry employed for this shelxl refinement is uniquely defined
by the following loop, which should always be used as a source of
symmetry information in preference to the above space-group names.
They are only intended as comments.
;
_shelx_estimated_absorpt_t_min 0.239
_shelx_estimated_absorpt_t_max 0.598

loop_
_space_group_symop_operation_xyz
'x, y, z'
'-x, y, -z+1/2'
'x+1/2, y+1/2, z'
'-x+1/2, y+1/2, -z+1/2'
'-x, -y, -z'
'x, -y, z-1/2'
'-x+1/2, -y+1/2, -z'
'x+1/2, -y+1/2, z-1/2'

loop_
_atom_site_label
_atom_site_type_symbol
_atom_site_fract_x
_atom_site_fract_y
_atom_site_fract_z
_atom_site_U_iso_or_equiv
_atom_site_adp_type
_atom_site_occupancy
_atom_site_site_symmetry_order
_atom_site_calc_flag
_atom_site_refinement_flags_posn
_atom_site_refinement_flags_adp
_atom_site_refinement_flags_occupancy
_atom_site_disorder_assembly
_atom_site_disorder_group
Yb1 Yb 0.03675(2) 0.06222(2) 0.04467(2) 0.02821(5) Uani 1 1 d . . . . .
O1 O -0.00086(8) 0.0770(3) -0.03497(14) 0.0326(7) Uani 1 1 d . . . . .
I1 I 0.02622(2) 0.05888(4) 0.16570(2) 0.05281(11) Uani 1 1 d . . . . .
I2 I 0.03005(2) 0.30369(3) 0.05526(2) 0.05316(10) Uani 1 1 d . . . . .
C1 C 0.09991(11) 0.1069(4) 0.02371(19) 0.0263(9) Uani 1 1 d . . . . .
C2 C 0.08503(11) 0.0304(4) -0.01771(19) 0.0286(10) Uani 1 1 d . . . . .
C3 C 0.08140(11) -0.0694(4) 0.00945(19) 0.0280(10) Uani 1 1 d . . . . .
C4 C 0.09377(12) -0.0543(4) 0.06868(19) 0.0274(9) Uani 1 1 d . . . . .
C5 C 0.10497(11) 0.0549(3) 0.07739(19) 0.0254(9) Uani 1 1 d . . . . .
C6 C 0.10954(12) 0.2232(4) 0.0129(2) 0.0351(11) Uani 1 1 d . . . . .
H6A H 0.1138 0.2620 0.0494 0.042 Uiso 1 1 calc R U . . .
H6B H 0.0891 0.2577 -0.0111 0.042 Uiso 1 1 calc R U . . .
C7 C 0.14156(7) 0.23850(12) -0.01523(9) 0.0319(10) Uani 1 1 d DG . . . .
C8 C 0.13809(8) 0.2467(3) -0.07354(8) 0.046(2) Uani 0.656(7) 1 d DG . P A 1
H8A H 0.1156 0.2399 -0.0967 0.055 Uiso 0.656(7) 1 calc R U P A 1
C9 C 0.16749(10) 0.2649(3) -0.09799(10) 0.047(2) Uani 0.656(7) 1 d DG . P A 1
H9A H 0.1651 0.2706 -0.1378 0.057 Uiso 0.656(7) 1 calc R U P A 1
C10 C 0.20035(9) 0.2749(3) -0.06413(16) 0.0603(16) Uani 1 1 d DG . . A .
H10A H 0.2204 0.2874 -0.0808 0.072 Uiso 1 1 calc R U . B 1
C11 C 0.20382(7) 0.2667(3) -0.00582(15) 0.065(2) Uani 0.656(7) 1 d DG U P A 1
H11A H 0.2263 0.2735 0.0173 0.078 Uiso 0.656(7) 1 calc R U P A 1
C12 C 0.17442(8) 0.2485(3) 0.01863(10) 0.051(3) Uani 0.656(7) 1 d DG . P A 1
H12A H 0.1768 0.2429 0.0585 0.061 Uiso 0.656(7) 1 calc R U P A 1
C8' C 0.13937(18) 0.29473(9) -0.06486(8) 0.046(2) Uani 0.344(7) 1 d D . P A 2
H8B H 0.1172 0.3217 -0.0827 0.055 Uiso 0.344(7) 1 calc R U P A 2
C9' C 0.16825(17) 0.31356(13) -0.08988(11) 0.047(2) Uani 0.344(7) 1 d D . P A 2
H9B H 0.1659 0.3526 -0.1243 0.057 Uiso 0.344(7) 1 calc R U P A 2
C11' C 0.2031(2) 0.2175(3) -0.0141(2) 0.065(2) Uani 0.344(7) 1 d D U P A 2
H11B H 0.2253 0.1903 0.0035 0.078 Uiso 0.344(7) 1 calc R U P A 2
C12' C 0.17390(18) 0.1995(3) 0.0104(3) 0.051(3) Uani 0.344(7) 1 d D . P A 2
H12B H 0.1761 0.1603 0.0448 0.061 Uiso 0.344(7) 1 calc R U P A 2
C13 C 0.07569(12) 0.0500(5) -0.0810(2) 0.0369(12) Uani 1 1 d . . . . .
H13A H 0.0518 0.0213 -0.0946 0.044 Uiso 1 1 calc R U . . .
H13B H 0.0748 0.1289 -0.0877 0.044 Uiso 1 1 calc R U . . .
C14 C 0.10046(13) 0.0004(4) -0.1162(2) 0.0361(11) Uani 1 1 d . . . . .
C15 C 0.08731(14) -0.0357(4) -0.1705(2) 0.0378(12) Uani 1 1 d . . . . .
H15A H 0.0628 -0.0317 -0.1842 0.045 Uiso 1 1 calc R U . . .
C16 C 0.10858(16) -0.0764(5) -0.2046(2) 0.0478(14) Uani 1 1 d . . . . .
H16A H 0.0989 -0.1002 -0.2416 0.057 Uiso 1 1 calc R U . . .
C17 C 0.14491(16) -0.0830(6) -0.1850(2) 0.0540(15) Uani 1 1 d . . . . .
H17A H 0.1600 -0.1110 -0.2086 0.065 Uiso 1 1 calc R U . . .
C18 C 0.15855(16) -0.0483(6) -0.1308(3) 0.0545(16) Uani 1 1 d . . . . .
H18A H 0.1830 -0.0530 -0.1168 0.065 Uiso 1 1 calc R U . . .
C19 C 0.13602(14) -0.0062(5) -0.0969(2) 0.0468(14) Uani 1 1 d . . . . .
H19A H 0.1454 0.0183 -0.0599 0.056 Uiso 1 1 calc R U . . .
C20 C 0.06663(13) -0.1720(4) -0.0213(2) 0.0363(11) Uani 1 1 d . . . . .
H20A H 0.0451 -0.1925 -0.0071 0.044 Uiso 1 1 calc R U . . .
H20B H 0.0597 -0.1549 -0.0619 0.044 Uiso 1 1 calc R U . . .
C21 C 0.09052(14) -0.2677(4) -0.0157(2) 0.0418(12) Uani 1 1 d . . . . .
C22 C 0.12173(16) -0.2648(5) -0.0371(3) 0.0528(15) Uani 1 1 d . . . . .
H22A H 0.1283 -0.2009 -0.0544 0.063 Uiso 1 1 calc R U . . .
C23 C 0.14302(17) -0.3548(6) -0.0331(3) 0.0623(18) Uani 1 1 d . . . . .
H23A H 0.1640 -0.3529 -0.0483 0.075 Uiso 1 1 calc R U . . .
C24 C 0.1340(2) -0.4483(5) -0.0071(3) 0.0635(19) Uani 1 1 d . . . . .
H24A H 0.1493 -0.5089 -0.0036 0.076 Uiso 1 1 calc R U . . .
C25 C 0.10309(17) -0.4536(5) 0.0138(3) 0.0519(15) Uani 1 1 d . . . . .
H25A H 0.0968 -0.5176 0.0313 0.062 Uiso 1 1 calc R U . . .
C26 C 0.08141(14) -0.3641(4) 0.0087(2) 0.0416(12) Uani 1 1 d . . . . .
H26A H 0.0598 -0.3680 0.0221 0.050 Uiso 1 1 calc R U . . .
C27 C 0.09377(13) -0.1398(4) 0.1132(2) 0.0341(11) Uani 1 1 d . . . . .
H27A H 0.0790 -0.1145 0.1402 0.041 Uiso 1 1 calc R U . . .
H27B H 0.0828 -0.2059 0.0948 0.041 Uiso 1 1 calc R U . . .
C28 C 0.12948(15) -0.1685(4) 0.1456(2) 0.0426(12) Uani 1 1 d . . . . .
C29 C 0.15428(17) -0.2194(5) 0.1180(3) 0.0536(15) Uani 1 1 d . . . . .
H29A H 0.1481 -0.2377 0.0792 0.064 Uiso 1 1 calc R U . . .
C30 C 0.1872(2) -0.2428(6) 0.1469(4) 0.071(2) Uani 1 1 d . . . . .
H30A H 0.2037 -0.2780 0.1281 0.086 Uiso 1 1 calc R U . . .
C31 C 0.1965(2) -0.2157(7) 0.2022(4) 0.079(2) Uani 1 1 d . . . . .
H31A H 0.2198 -0.2284 0.2212 0.095 Uiso 1 1 calc R U . . .
C32 C 0.1722(3) -0.1695(7) 0.2315(3) 0.082(3) Uani 1 1 d . . . . .
H32A H 0.1786 -0.1545 0.2707 0.099 Uiso 1 1 calc R U . . .
C33 C 0.13822(19) -0.1453(5) 0.2026(3) 0.0572(17) Uani 1 1 d . . . . .
H33A H 0.1215 -0.1134 0.2220 0.069 Uiso 1 1 calc R U . . .
C34 C 0.11920(11) 0.1060(4) 0.1336(2) 0.0311(10) Uani 1 1 d . . . . .
H34A H 0.1123 0.0604 0.1636 0.037 Uiso 1 1 calc R U . . .
H34B H 0.1077 0.1771 0.1352 0.037 Uiso 1 1 calc R U . . .
C35 C 0.15864(12) 0.1228(4) 0.14707(19) 0.0319(10) Uani 1 1 d . . . . .
C36 C 0.17255(15) 0.2048(5) 0.1817(3) 0.0553(15) Uani 1 1 d . . . . .
H36A H 0.1572 0.2533 0.1959 0.066 Uiso 1 1 calc R U . . .
C37 C 0.20851(18) 0.2192(7) 0.1967(3) 0.079(2) Uani 1 1 d . . . . .
H37A H 0.2174 0.2755 0.2221 0.095 Uiso 1 1 calc R U . . .
C38 C 0.23088(16) 0.1541(7) 0.1756(3) 0.070(2) Uani 1 1 d . . . . .
H38A H 0.2554 0.1682 0.1832 0.085 Uiso 1 1 calc R U . . .
C39 C 0.21808(17) 0.0683(6) 0.1435(4) 0.068(2) Uani 1 1 d . . . . .
H39A H 0.2338 0.0181 0.1315 0.081 Uiso 1 1 calc R U . . .
C40 C 0.18190(16) 0.0535(5) 0.1279(4) 0.0593(19) Uani 1 1 d . . . . .
H40A H 0.1732 -0.0049 0.1039 0.071 Uiso 1 1 calc R U . . .
C41 C -0.00167(13) 0.1666(4) -0.0719(2) 0.0384(11) Uani 1 1 d . . . . .
H41A H -0.0065 0.1415 -0.1111 0.058 Uiso 1 1 calc R U . . .
H41B H 0.0211 0.2036 -0.0645 0.058 Uiso 1 1 calc R U . . .
H41C H -0.0201 0.2168 -0.0655 0.058 Uiso 1 1 calc R U . . .
Yb2 Yb 0.0000 0.47023(2) 0.7500 0.03323(7) Uani 1 2 d S T P . .
O2 O -0.03517(17) 0.6386(5) 0.7392(3) 0.0157(10) Uani 0.34 1 d D . P C 1
O3 O -0.0564(2) 0.4673(5) 0.7918(3) 0.0179(10) Uani 0.34 1 d D . P C 1
C42 C -0.0312(3) 0.7220(8) 0.6993(4) 0.0270(17) Uani 0.34 1 d D . P C 1
H42A H -0.0132 0.7007 0.6776 0.041 Uiso 0.34 1 calc R U P C 1
H42B H -0.0242 0.7894 0.7195 0.041 Uiso 0.34 1 calc R U P C 1
H42C H -0.0536 0.7328 0.6736 0.041 Uiso 0.34 1 calc R U P C 1
C43 C -0.0662(2) 0.6555(8) 0.7630(3) 0.0247(16) Uani 0.34 1 d D . P C 1
H43A H -0.0875 0.6456 0.7339 0.030 Uiso 0.34 1 calc R U P C 1
H43B H -0.0665 0.7294 0.7786 0.030 Uiso 0.34 1 calc R U P C 1
C44 C -0.0648(3) 0.5730(6) 0.8087(4) 0.0252(16) Uani 0.34 1 d D . P C 1
H44A H -0.0471 0.5955 0.8415 0.030 Uiso 0.34 1 calc R U P C 1
H44B H -0.0879 0.5707 0.8211 0.030 Uiso 0.34 1 calc R U P C 1
C45 C -0.0660(3) 0.3833(8) 0.8261(4) 0.0257(17) Uani 0.34 1 d D . P C 1
H45A H -0.0571 0.3143 0.8145 0.039 Uiso 0.34 1 calc R U P C 1
H45B H -0.0916 0.3800 0.8218 0.039 Uiso 0.34 1 calc R U P C 1
H45C H -0.0558 0.3975 0.8657 0.039 Uiso 0.34 1 calc R U P C 1
O2' O 0.04794(16) 0.4516(6) 0.8424(3) 0.0157(10) Uani 0.33 1 d D . P C 2
O3' O -0.02332(16) 0.4573(6) 0.8399(3) 0.0179(10) Uani 0.33 1 d D . P C 2
C42' C 0.0846(2) 0.4772(11) 0.8490(5) 0.0270(17) Uani 0.33 1 d D . P C 2
H42D H 0.0938 0.4520 0.8158 0.041 Uiso 0.33 1 calc R U P C 2
H42E H 0.0973 0.4417 0.8829 0.041 Uiso 0.33 1 calc R U P C 2
H42F H 0.0877 0.5555 0.8527 0.041 Uiso 0.33 1 calc R U P C 2
C43' C 0.0345(2) 0.4708(9) 0.8936(3) 0.0247(16) Uani 0.33 1 d D . P C 2
H43C H 0.0333 0.5495 0.9000 0.030 Uiso 0.33 1 calc R U P C 2
H43D H 0.0507 0.4390 0.9259 0.030 Uiso 0.33 1 calc R U P C 2
C44' C -0.0011(2) 0.4228(9) 0.8903(4) 0.0252(16) Uani 0.33 1 d D . P C 2
H44C H 0.0007 0.3431 0.8907 0.030 Uiso 0.33 1 calc R U P C 2
H44D H -0.0111 0.4455 0.9235 0.030 Uiso 0.33 1 calc R U P C 2
C45' C -0.0577(2) 0.4244(10) 0.8449(5) 0.0257(17) Uani 0.33 1 d D . P C 2
H45D H -0.0594 0.3456 0.8422 0.039 Uiso 0.33 1 calc R U P C 2
H45E H -0.0747 0.4570 0.8145 0.039 Uiso 0.33 1 calc R U P C 2
H45F H -0.0629 0.4479 0.8814 0.039 Uiso 0.33 1 calc R U P C 2
O2" O -0.0454(2) 0.6130(5) 0.7328(2) 0.0157(10) Uani 0.33 1 d D . P C 3
O3" O -0.01977(19) 0.5114(5) 0.6514(3) 0.0179(10) Uani 0.33 1 d D . P C 3
C42" C -0.0628(3) 0.6639(10) 0.7740(4) 0.0270(17) Uani 0.33 1 d D . P C 3
H42G H -0.0626 0.6152 0.8061 0.041 Uiso 0.33 1 calc R U P C 3
H42H H -0.0871 0.6802 0.7569 0.041 Uiso 0.33 1 calc R U P C 3
H42I H -0.0506 0.7310 0.7870 0.041 Uiso 0.33 1 calc R U P C 3
C43" C -0.0442(3) 0.6732(7) 0.6823(3) 0.0247(16) Uani 0.33 1 d D . P C 3
H43E H -0.0225 0.7169 0.6868 0.030 Uiso 0.33 1 calc R U P C 3
H43F H -0.0646 0.7225 0.6741 0.030 Uiso 0.33 1 calc R U P C 3
C44" C -0.0450(3) 0.5943(7) 0.6351(4) 0.0252(16) Uani 0.33 1 d D . P C 3
H44E H -0.0687 0.5621 0.6254 0.030 Uiso 0.33 1 calc R U P C 3
H44F H -0.0398 0.6319 0.6013 0.030 Uiso 0.33 1 calc R U P C 3
C45" C -0.0186(4) 0.4380(8) 0.6066(4) 0.0257(17) Uani 0.33 1 d D . P C 3
H45G H -0.0030 0.3777 0.6202 0.039 Uiso 0.33 1 calc R U P C 3
H45H H -0.0098 0.4751 0.5760 0.039 Uiso 0.33 1 calc R U P C 3
H45I H -0.0423 0.4104 0.5925 0.039 Uiso 0.33 1 calc R U P C 3
O4 O -0.05040(17) 0.3436(5) 0.7269(3) 0.051(2) Uani 0.5 1 d D . P C -1
O5 O 0.01718(15) 0.2725(6) 0.7528(4) 0.066(3) Uani 0.5 1 d D . P C -1
C46 C -0.0853(2) 0.3738(13) 0.7007(6) 0.076(5) Uani 0.5 1 d D . P C -1
H46A H -0.0911 0.3392 0.6636 0.114 Uiso 0.5 1 calc R U P C -1
H46B H -0.0866 0.4523 0.6962 0.114 Uiso 0.5 1 calc R U P C -1
H46C H -0.1020 0.3503 0.7245 0.114 Uiso 0.5 1 calc R U P C -1
C47 C -0.0437(3) 0.2334(6) 0.7144(4) 0.047(3) Uani 0.5 1 d D . P C -1
H47A H -0.0395 0.2266 0.6751 0.057 Uiso 0.5 1 calc R U P C -1
H47B H -0.0639 0.1874 0.7187 0.057 Uiso 0.5 1 calc R U P C -1
C48 C -0.0109(2) 0.1992(8) 0.7564(5) 0.070(4) Uani 0.5 1 d D . P C -1
H48A H -0.0161 0.1994 0.7952 0.085 Uiso 0.5 1 calc R U P C -1
H48B H -0.0040 0.1250 0.7476 0.085 Uiso 0.5 1 calc R U P C -1
C49 C 0.0505(3) 0.2263(13) 0.7762(9) 0.119(9) Uani 0.5 1 d D . P C -1
H49A H 0.0692 0.2762 0.7708 0.178 Uiso 0.5 1 calc R U P C -1
H49B H 0.0534 0.1579 0.7571 0.178 Uiso 0.5 1 calc R U P C -1
H49C H 0.0516 0.2132 0.8166 0.178 Uiso 0.5 1 calc R U P C -1
O1S O 0.35304(19) 0.0504(5) 0.7846(3) 0.0521(15) Uani 0.562(4) 1 d D . P D 1
O2S O 0.2988(2) 0.1256(6) 0.6926(3) 0.0665(19) Uani 0.562(4) 1 d D . P D 1
C1S C 0.3515(4) 0.0201(12) 0.8417(4) 0.083(4) Uani 0.562(4) 1 d D . P D 1
H1SA H 0.3753 0.0172 0.8638 0.124 Uiso 0.562(4) 1 calc R U P D 1
H1SB H 0.3404 -0.0510 0.8420 0.124 Uiso 0.562(4) 1 calc R U P D 1
H1SC H 0.3377 0.0736 0.8583 0.124 Uiso 0.562(4) 1 calc R U P D 1
C2S C 0.3298(3) -0.0144(8) 0.7469(3) 0.069(3) Uani 0.562(4) 1 d D . P D 1
H2SA H 0.3074 -0.0235 0.7608 0.083 Uiso 0.562(4) 1 calc R U P D 1
H2SB H 0.3401 -0.0866 0.7435 0.083 Uiso 0.562(4) 1 calc R U P D 1
C3S C 0.3234(2) 0.0415(7) 0.6903(4) 0.057(2) Uani 0.562(4) 1 d D . P D 1
H3SA H 0.3456 0.0716 0.6820 0.068 Uiso 0.562(4) 1 calc R U P D 1
H3SB H 0.3140 -0.0104 0.6601 0.068 Uiso 0.562(4) 1 calc R U P D 1
C4S C 0.2917(3) 0.1831(9) 0.6395(3) 0.056(2) Uani 0.562(4) 1 d D . P D 1
H4SA H 0.2709 0.2283 0.6382 0.084 Uiso 0.562(4) 1 calc R U P D 1
H4SB H 0.2877 0.1311 0.6083 0.084 Uiso 0.562(4) 1 calc R U P D 1
H4SC H 0.3119 0.2287 0.6359 0.084 Uiso 0.562(4) 1 calc R U P D 1
O1S' O 0.2508(3) 0.0587(6) 0.3692(3) 0.0521(15) Uani 0.438(4) 1 d D . P D 2
O2S' O 0.2330(2) 0.1389(7) 0.4727(4) 0.0665(19) Uani 0.438(4) 1 d D . P D 2
C1S' C 0.2421(5) -0.0267(10) 0.3298(6) 0.083(4) Uani 0.438(4) 1 d D . P D 2
H1SD H 0.2617 -0.0775 0.3331 0.124 Uiso 0.438(4) 1 calc R U P D 2
H1SE H 0.2372 0.0029 0.2914 0.124 Uiso 0.438(4) 1 calc R U P D 2
H1SF H 0.2212 -0.0645 0.3376 0.124 Uiso 0.438(4) 1 calc R U P D 2
C2S' C 0.2633(4) -0.0089(8) 0.4171(3) 0.069(3) Uani 0.438(4) 1 d D . P D 2
H2SC H 0.2885 -0.0253 0.4194 0.083 Uiso 0.438(4) 1 calc R U P D 2
H2SD H 0.2500 -0.0776 0.4144 0.083 Uiso 0.438(4) 1 calc R U P D 2
C3S' C 0.2574(3) 0.0545(8) 0.4682(4) 0.057(2) Uani 0.438(4) 1 d D . P D 2
H3SC H 0.2529 -0.0008 0.4958 0.068 Uiso 0.438(4) 1 calc R U P D 2
H3SD H 0.2807 0.0856 0.4839 0.068 Uiso 0.438(4) 1 calc R U P D 2
C4S' C 0.2124(3) 0.1043(13) 0.5128(4) 0.056(2) Uani 0.438(4) 1 d D . P D 2
H4SD H 0.2062 0.0280 0.5064 0.084 Uiso 0.438(4) 1 calc R U P D 2
H4SE H 0.1909 0.1476 0.5087 0.084 Uiso 0.438(4) 1 calc R U P D 2
H4SF H 0.2258 0.1134 0.5510 0.084 Uiso 0.438(4) 1 calc R U P D 2

loop_
_atom_site_aniso_label
_atom_site_aniso_U_11
_atom_site_aniso_U_22
_atom_site_aniso_U_33
_atom_site_aniso_U_23
_atom_site_aniso_U_13
_atom_site_aniso_U_12
Yb1 0.02072(9) 0.03459(10) 0.03050(9) -0.00806(7) 0.00778(7) -0.00330(7)
O1 0.0280(15) 0.0354(17) 0.0358(16) -0.0046(14) 0.0093(13) -0.0048(13)
I1 0.03395(16) 0.0919(3) 0.03552(16) -0.02273(16) 0.01409(13) -0.01577(17)
I2 0.03285(16) 0.03996(18) 0.0891(3) -0.02521(17) 0.01752(16) -0.00378(14)
C1 0.0195(18) 0.026(2) 0.033(2) 0.0025(17) 0.0056(16) 0.0014(16)
C2 0.0178(18) 0.037(2) 0.032(2) -0.0006(18) 0.0066(16) 0.0026(17)
C3 0.0211(19) 0.036(2) 0.029(2) -0.0054(17) 0.0095(16) -0.0023(17)
C4 0.025(2) 0.027(2) 0.032(2) -0.0014(17) 0.0092(16) -0.0002(16)
C5 0.0191(18) 0.028(2) 0.031(2) -0.0013(17) 0.0071(16) -0.0004(16)
C6 0.029(2) 0.025(2) 0.054(3) 0.009(2) 0.0143(19) 0.0056(18)
C7 0.031(2) 0.024(2) 0.043(2) 0.0046(18) 0.0130(18) 0.0000(17)
C8 0.043(3) 0.033(5) 0.063(4) 0.015(4) 0.012(3) -0.010(4)
C9 0.070(4) 0.033(5) 0.047(3) 0.006(3) 0.029(3) -0.012(4)
C10 0.054(3) 0.065(4) 0.072(4) 0.016(3) 0.039(3) 0.000(3)
C11 0.046(3) 0.079(5) 0.072(4) 0.014(4) 0.015(3) -0.003(4)
C12 0.034(3) 0.078(8) 0.041(3) 0.006(4) 0.007(3) -0.022(4)
C8' 0.043(3) 0.033(5) 0.063(4) 0.015(4) 0.012(3) -0.010(4)
C9' 0.070(4) 0.033(5) 0.047(3) 0.006(3) 0.029(3) -0.012(4)
C11' 0.046(3) 0.079(5) 0.072(4) 0.014(4) 0.015(3) -0.003(4)
C12' 0.034(3) 0.078(8) 0.041(3) 0.006(4) 0.007(3) -0.022(4)
C13 0.022(2) 0.059(3) 0.032(2) 0.001(2) 0.0097(17) 0.003(2)
C14 0.034(2) 0.048(3) 0.028(2) 0.001(2) 0.0084(18) -0.002(2)
C15 0.037(2) 0.043(3) 0.033(2) 0.002(2) 0.006(2) -0.010(2)
C16 0.057(3) 0.054(3) 0.035(2) -0.006(2) 0.014(2) -0.016(3)
C17 0.051(3) 0.070(4) 0.049(3) -0.019(3) 0.031(2) -0.011(3)
C18 0.036(3) 0.072(4) 0.060(3) -0.023(3) 0.021(2) -0.007(3)
C19 0.032(2) 0.070(4) 0.041(3) -0.017(3) 0.012(2) -0.002(2)
C20 0.031(2) 0.041(3) 0.040(2) -0.013(2) 0.0136(18) -0.011(2)
C21 0.038(2) 0.038(3) 0.052(3) -0.020(2) 0.016(2) -0.010(2)
C22 0.047(3) 0.047(3) 0.069(4) -0.013(3) 0.022(3) -0.003(3)
C23 0.049(3) 0.063(4) 0.080(4) -0.020(3) 0.023(3) 0.002(3)
C24 0.061(4) 0.046(3) 0.084(5) -0.016(3) 0.016(3) 0.008(3)
C25 0.053(3) 0.042(3) 0.061(4) -0.012(3) 0.010(3) -0.004(3)
C26 0.038(2) 0.043(3) 0.046(3) -0.012(2) 0.013(2) -0.005(2)
C27 0.039(2) 0.031(2) 0.035(2) 0.0003(19) 0.0124(18) -0.0035(19)
C28 0.047(3) 0.034(2) 0.047(3) 0.014(2) 0.010(2) 0.006(2)
C29 0.052(3) 0.048(3) 0.061(3) 0.005(3) 0.008(3) 0.013(3)
C30 0.064(4) 0.060(4) 0.088(5) 0.008(4) 0.008(4) 0.027(3)
C31 0.074(5) 0.078(5) 0.077(5) 0.017(4) -0.010(4) 0.026(4)
C32 0.105(6) 0.071(5) 0.058(4) 0.019(4) -0.019(4) 0.001(5)
C33 0.067(4) 0.052(3) 0.049(3) 0.017(3) -0.001(3) 0.003(3)
C34 0.024(2) 0.033(2) 0.036(2) -0.0030(19) 0.0056(17) 0.0029(18)
C35 0.029(2) 0.036(2) 0.029(2) 0.0028(18) 0.0017(17) -0.0040(19)
C36 0.043(3) 0.068(4) 0.061(3) -0.030(3) 0.023(2) -0.019(3)
C37 0.052(3) 0.119(6) 0.070(4) -0.052(4) 0.021(3) -0.039(4)
C38 0.030(3) 0.112(6) 0.068(4) -0.023(4) 0.005(3) -0.018(3)
C39 0.032(3) 0.064(4) 0.104(6) -0.009(4) 0.002(3) 0.002(3)
C40 0.031(3) 0.041(3) 0.102(5) -0.015(3) 0.001(3) 0.002(2)
C41 0.031(2) 0.041(3) 0.044(3) 0.002(2) 0.0103(19) -0.003(2)
Yb2 0.05039(17) 0.02184(12) 0.02696(13) 0.000 0.00546(12) 0.000
O2 0.023(3) 0.008(2) 0.0139(17) -0.0028(16) -0.0050(17) 0.0033(17)
O3 0.025(2) 0.018(2) 0.0107(19) 0.0039(16) 0.0010(17) -0.0048(18)
C42 0.021(3) 0.031(4) 0.025(3) -0.003(3) -0.004(3) -0.001(3)
C43 0.032(4) 0.030(4) 0.012(3) 0.000(3) 0.002(3) 0.013(3)
C44 0.031(4) 0.030(4) 0.017(3) 0.001(3) 0.011(3) 0.002(3)
C45 0.042(4) 0.028(4) 0.010(3) -0.006(3) 0.012(3) -0.011(3)
O2' 0.023(3) 0.008(2) 0.0139(17) -0.0028(16) -0.0050(17) 0.0033(17)
O3' 0.025(2) 0.018(2) 0.0107(19) 0.0039(16) 0.0010(17) -0.0048(18)
C42' 0.021(3) 0.031(4) 0.025(3) -0.003(3) -0.004(3) -0.001(3)
C43' 0.032(4) 0.030(4) 0.012(3) 0.000(3) 0.002(3) 0.013(3)
C44' 0.031(4) 0.030(4) 0.017(3) 0.001(3) 0.011(3) 0.002(3)
C45' 0.042(4) 0.028(4) 0.010(3) -0.006(3) 0.012(3) -0.011(3)
O2" 0.023(3) 0.008(2) 0.0139(17) -0.0028(16) -0.0050(17) 0.0033(17)
O3" 0.025(2) 0.018(2) 0.0107(19) 0.0039(16) 0.0010(17) -0.0048(18)
C42" 0.021(3) 0.031(4) 0.025(3) -0.003(3) -0.004(3) -0.001(3)
C43" 0.032(4) 0.030(4) 0.012(3) 0.000(3) 0.002(3) 0.013(3)
C44" 0.031(4) 0.030(4) 0.017(3) 0.001(3) 0.011(3) 0.002(3)
C45" 0.042(4) 0.028(4) 0.010(3) -0.006(3) 0.012(3) -0.011(3)
O4 0.081(5) 0.030(3) 0.042(4) -0.006(3) 0.016(4) -0.019(4)
O5 0.095(7) 0.036(4) 0.061(5) -0.005(4) -0.007(6) 0.014(4)
C46 0.051(7) 0.096(11) 0.081(9) -0.023(8) 0.009(7) -0.032(7)
C47 0.081(7) 0.024(5) 0.046(5) -0.012(4) 0.039(5) -0.026(5)
C48 0.121(12) 0.035(6) 0.068(8) 0.006(5) 0.051(7) -0.006(6)
C49 0.163(18) 0.075(11) 0.103(15) -0.007(11) -0.019(14) 0.070(10)
O1S 0.056(3) 0.037(3) 0.066(3) 0.018(2) 0.018(3) 0.001(2)
O2S 0.069(4) 0.069(4) 0.062(4) 0.012(3) 0.013(3) 0.007(3)
C1S 0.060(6) 0.081(7) 0.110(9) 0.000(7) 0.020(6) 0.022(5)
C2S 0.042(4) 0.062(5) 0.103(7) 0.031(5) 0.013(5) -0.003(4)
C3S 0.044(4) 0.065(5) 0.062(5) -0.002(4) 0.011(4) 0.007(4)
C4S 0.041(4) 0.086(6) 0.042(4) 0.009(4) 0.007(3) -0.012(4)
O1S' 0.056(3) 0.037(3) 0.066(3) 0.018(2) 0.018(3) 0.001(2)
O2S' 0.069(4) 0.069(4) 0.062(4) 0.012(3) 0.013(3) 0.007(3)
C1S' 0.060(6) 0.081(7) 0.110(9) 0.000(7) 0.020(6) 0.022(5)
C2S' 0.042(4) 0.062(5) 0.103(7) 0.031(5) 0.013(5) -0.003(4)
C3S' 0.044(4) 0.065(5) 0.062(5) -0.002(4) 0.011(4) 0.007(4)
C4S' 0.041(4) 0.086(6) 0.042(4) 0.009(4) 0.007(3) -0.012(4)

loop_
_atom_type_symbol
_atom_type_description
_atom_type_scat_dispersion_real
_atom_type_scat_dispersion_imag
_atom_type_scat_source
C C 0.0033 0.0016 'International Tables Vol C Tables 4.2.6.8 and 6.1.1.4'
H H 0.0000 0.0000 'International Tables Vol C Tables 4.2.6.8 and 6.1.1.4'
O O 0.0106 0.0060 'International Tables Vol C Tables 4.2.6.8 and 6.1.1.4'
I I -0.4742 1.8119 'International Tables Vol C Tables 4.2.6.8 and 6.1.1.4'
Yb Yb -0.3850 5.5486 'International Tables Vol C Tables 4.2.6.8 and 6.1.1.4'

loop_
_geom_angle_atom_site_label_1
_geom_angle_atom_site_label_2
_geom_angle_atom_site_label_3
_geom_angle
_geom_angle_site_symmetry_1
_geom_angle_site_symmetry_3
O1 Yb1 O1 70.41(14) . 5
O1 Yb1 C4 129.86(13) . .
O1 Yb1 C4 94.79(13) 5 .
O1 Yb1 C5 137.81(13) . .
O1 Yb1 C5 126.07(13) 5 .
C4 Yb1 C5 31.58(13) . .
O1 Yb1 C3 98.19(13) . .
O1 Yb1 C3 85.35(13) 5 .
C4 Yb1 C3 31.75(14) . .
C5 Yb1 C3 52.32(13) . .
O1 Yb1 C2 86.72(13) . .
O1 Yb1 C2 108.78(13) 5 .
C4 Yb1 C2 52.04(14) . .
C5 Yb1 C2 52.03(13) . .
C3 Yb1 C2 31.31(14) . .
O1 Yb1 C1 107.96(13) . .
O1 Yb1 C1 137.09(13) 5 .
C4 Yb1 C1 51.98(14) . .
C5 Yb1 C1 31.43(13) . .
C3 Yb1 C1 51.91(14) . .
C2 Yb1 C1 31.29(14) . .
O1 Yb1 I1 131.42(9) . .
O1 Yb1 I1 84.30(9) 5 .
C4 Yb1 I1 91.87(10) . .
C5 Yb1 I1 90.65(10) . .
C3 Yb1 I1 120.92(10) . .
C2 Yb1 I1 141.52(9) . .
C1 Yb1 I1 118.44(9) . .
O1 Yb1 I2 86.42(9) . .
O1 Yb1 I2 136.35(9) 5 .
C4 Yb1 I2 127.61(10) . .
C5 Yb1 I2 96.08(9) . .
C3 Yb1 I2 135.61(10) . .
C2 Yb1 I2 106.11(10) . .
C1 Yb1 I2 84.53(10) . .
I1 Yb1 I2 84.465(14) . .
O1 Yb1 C41 21.72(13) . .
O1 Yb1 C41 92.12(13) 5 .
C4 Yb1 C41 131.19(14) . .
C5 Yb1 C41 124.29(13) . .
C3 Yb1 C41 101.43(14) . .
C2 Yb1 C41 80.05(13) . .
C1 Yb1 C41 92.87(13) . .
I1 Yb1 C41 136.91(10) . .
I2 Yb1 C41 68.92(10) . .
O1 Yb1 Yb1 35.22(9) . 5
O1 Yb1 Yb1 35.19(9) 5 5
C4 Yb1 Yb1 116.31(10) . 5
C5 Yb1 Yb1 144.45(10) . 5
C3 Yb1 Yb1 92.15(9) . 5
C2 Yb1 Yb1 99.33(10) . 5
C1 Yb1 Yb1 129.57(10) . 5
I1 Yb1 Yb1 110.110(11) . 5
I2 Yb1 Yb1 113.873(11) . 5
C41 Yb1 Yb1 56.93(9) . 5
C41 O1 Yb1 123.3(3) . .
C41 O1 Yb1 127.1(3) . 5
Yb1 O1 Yb1 109.59(14) . 5
C2 C1 C5 107.9(4) . .
C2 C1 C6 126.3(4) . .
C5 C1 C6 125.7(4) . .
C2 C1 Yb1 73.8(2) . .
C5 C1 Yb1 73.5(2) . .
C6 C1 Yb1 119.6(3) . .
C3 C2 C1 108.6(4) . .
C3 C2 C13 125.1(4) . .
C1 C2 C13 126.2(4) . .
C3 C2 Yb1 74.2(3) . .
C1 C2 Yb1 75.0(3) . .
C13 C2 Yb1 118.8(3) . .
C2 C3 C4 107.6(4) . .
C2 C3 C20 124.1(4) . .
C4 C3 C20 128.3(4) . .
C2 C3 Yb1 74.5(3) . .
C4 C3 Yb1 73.8(3) . .
C20 C3 Yb1 117.4(3) . .
C5 C4 C3 108.0(4) . .
C5 C4 C27 127.0(4) . .
C3 C4 C27 125.0(4) . .
C5 C4 Yb1 74.4(2) . .
C3 C4 Yb1 74.5(2) . .
C27 C4 Yb1 116.0(3) . .
C4 C5 C1 107.9(4) . .
C4 C5 C34 125.8(4) . .
C1 C5 C34 126.4(4) . .
C4 C5 Yb1 74.0(2) . .
C1 C5 Yb1 75.1(2) . .
C34 C5 Yb1 116.3(3) . .
C1 C6 C7 115.8(3) . .
C8' C7 C12' 118.5(5) . .
C8 C7 C12 120.0 . .
C8' C7 C6 121.3(4) . .
C12' C7 C6 120.1(4) . .
C8 C7 C6 121.1(2) . .
C12 C7 C6 118.8(2) . .
C9 C8 C7 120.0 . .
C8 C9 C10 120.0 . .
C9' C10 C11' 119.7(5) . .
C11 C10 C9 120.0 . .
C10 C11 C12 120.0 . .
C11 C12 C7 120.0 . .
C7 C8' C9' 122.4(4) . .
C10 C9' C8' 118.9(3) . .
C12' C11' C10 120.7(7) . .
C7 C12' C11' 119.8(6) . .
C14 C13 C2 115.6(4) . .
C19 C14 C15 118.4(5) . .
C19 C14 C13 122.0(4) . .
C15 C14 C13 119.5(4) . .
C16 C15 C14 121.8(5) . .
C15 C16 C17 119.8(5) . .
C18 C17 C16 119.4(5) . .
C17 C18 C19 119.5(5) . .
C14 C19 C18 121.2(5) . .
C21 C20 C3 116.3(4) . .
C22 C21 C26 118.3(5) . .
C22 C21 C20 120.6(5) . .
C26 C21 C20 120.9(5) . .
C23 C22 C21 120.0(6) . .
C22 C23 C24 120.6(6) . .
C25 C24 C23 120.5(6) . .
C24 C25 C26 118.8(6) . .
C25 C26 C21 121.7(5) . .
C28 C27 C4 114.7(4) . .
C33 C28 C29 119.5(6) . .
C33 C28 C27 120.3(5) . .
C29 C28 C27 120.2(5) . .
C30 C29 C28 120.4(7) . .
C31 C30 C29 120.3(8) . .
C30 C31 C32 120.9(7) . .
C31 C32 C33 119.5(7) . .
C28 C33 C32 119.3(7) . .
C5 C34 C35 116.3(4) . .
C36 C35 C40 117.2(5) . .
C36 C35 C34 120.4(5) . .
C40 C35 C34 122.3(5) . .
C35 C36 C37 121.7(6) . .
C38 C37 C36 120.5(6) . .
C37 C38 C39 119.3(6) . .
C38 C39 C40 120.3(7) . .
C35 C40 C39 120.7(6) . .
O1 C41 Yb1 35.01(19) . .
O3" Yb2 O3" 155.6(3) . 2_556
O3" Yb2 O2" 66.0(2) . .
O3" Yb2 O2" 96.1(2) 2_556 .
O3" Yb2 O2" 96.1(2) . 2_556
O3" Yb2 O2" 66.0(2) 2_556 2_556
O2" Yb2 O2" 88.8(3) . 2_556
O2 Yb2 O2 65.5(3) 2_556 .
O2 Yb2 O4 161.5(2) 2_556 .
O2 Yb2 O4 96.4(2) . .
O3' Yb2 O3' 172.7(4) . 2_556
O2 Yb2 O5 132.3(2) 2_556 .
O2 Yb2 O5 162.2(2) . .
O4 Yb2 O5 65.73(19) . .
O2 Yb2 O3 64.0(2) 2_556 2_556
O2 Yb2 O3 117.5(2) . 2_556
O4 Yb2 O3 126.4(2) . 2_556
O5 Yb2 O3 76.1(2) . 2_556
O2 Yb2 O3 117.5(2) 2_556 .
O2 Yb2 O3 64.0(2) . .
O4 Yb2 O3 52.4(2) . .
O5 Yb2 O3 102.3(2) . .
O3 Yb2 O3 178.4(3) 2_556 .
C43 O2 C42 110.9(7) . .
C43 O2 Yb2 124.4(5) . .
C42 O2 Yb2 123.6(6) . .
C45 O3 C44 114.2(7) . .
C45 O3 Yb2 124.6(6) . .
C44 O3 Yb2 110.8(6) . .
O2 C43 C44 105.7(7) . .
O3 C44 C43 113.3(7) . .
C42' O2' C43' 111.7(7) . .
C42' O2' Yb2 127.3(6) . .
C43' O2' Yb2 113.5(5) . .
C45' O3' C44' 106.1(7) . .
C45' O3' Yb2 125.6(6) . .
C44' O3' Yb2 120.1(5) . .
O2' C43' C44' 111.1(7) . .
O3' C44' C43' 109.9(7) . .
C43" O2" C42" 116.4(8) . .
C43" O2" Yb2 112.6(6) . .
C42" O2" Yb2 127.1(6) . .
C45" O3" C44" 111.4(7) . .
C45" O3" Yb2 124.5(6) . .
C44" O3" Yb2 120.4(5) . .
O2" C43" C44" 107.7(7) . .
O3" C44" C43" 110.0(7) . .
C47 O4 C46 110.3(9) . .
C47 O4 Yb2 118.9(5) . .
C46 O4 Yb2 125.0(7) . .
C49 O5 C48 111.4(9) . .
C49 O5 Yb2 127.6(8) . .
C48 O5 Yb2 114.6(5) . .
O4 C47 C48 106.5(7) . .
O5 C48 C47 109.5(7) . .
C2S O1S C1S 109.7(8) . .
C3S O2S C4S 110.4(8) . .
O1S C2S C3S 107.7(7) . .
O2S C3S C2S 107.8(8) . .
C1S' O1S' C2S' 96.3(9) . .
C4S' O2S' C3S' 106.9(10) . .
O1S' C2S' C3S' 105.9(8) . .
O2S' C3S' C2S' 129.7(9) . .

loop_
_geom_bond_atom_site_label_1
_geom_bond_atom_site_label_2
_geom_bond_distance
_geom_bond_site_symmetry_2
Yb1 O1 2.200(3) .
Yb1 O1 2.201(3) 5
Yb1 C4 2.616(4) .
Yb1 C5 2.622(4) .
Yb1 C3 2.625(4) .
Yb1 C2 2.628(4) .
Yb1 C1 2.643(4) .
Yb1 I1 3.0132(4) .
Yb1 I2 3.0174(4) .
Yb1 C41 3.206(5) .
Yb1 Yb1 3.5963(4) 5
O1 C41 1.419(6) .
O1 Yb1 2.201(3) 5
C1 C2 1.422(6) .
C1 C5 1.426(6) .
C1 C6 1.522(6) .
C2 C3 1.417(7) .
C2 C13 1.521(6) .
C3 C4 1.434(6) .
C3 C20 1.529(6) .
C4 C5 1.425(6) .
C4 C27 1.506(6) .
C5 C34 1.507(6) .
C6 C7 1.527(5) .
C7 C8' 1.373(3) .
C7 C12' 1.382(7) .
C7 C8 1.3900 .
C7 C12 1.3900 .
C8 C9 1.3900 .
C9 C10 1.3900 .
C10 C9' 1.373(6) .
C10 C11' 1.385(6) .
C10 C11 1.3900 .
C11 C12 1.3900 .
C8' C9' 1.381(7) .
C11' C12' 1.385(8) .
C13 C14 1.519(7) .
C14 C19 1.375(7) .
C14 C15 1.391(7) .
C15 C16 1.359(8) .
C16 C17 1.405(9) .
C17 C18 1.387(8) .
C18 C19 1.397(8) .
C20 C21 1.495(7) .
C21 C22 1.396(8) .
C21 C26 1.404(8) .
C22 C23 1.381(9) .
C23 C24 1.390(11) .
C24 C25 1.380(10) .
C25 C26 1.383(8) .
C27 C28 1.505(7) .
C28 C33 1.384(8) .
C28 C29 1.410(9) .
C29 C30 1.372(9) .
C30 C31 1.359(12) .
C31 C32 1.393(13) .
C32 C33 1.409(11) .
C34 C35 1.519(6) .
C35 C36 1.363(8) .
C35 C40 1.382(8) .
C36 C37 1.387(9) .
C37 C38 1.348(11) .
C38 C39 1.355(11) .
C39 C40 1.397(9) .
Yb2 O3" 2.415(6) .
Yb2 O3" 2.415(6) 2_556
Yb2 O2" 2.476(7) .
Yb2 O2" 2.476(7) 2_556
Yb2 O2 2.480(6) 2_556
Yb2 O2 2.480(6) .
Yb2 O4 2.489(6) .
Yb2 O3' 2.495(7) .
Yb2 O3' 2.495(7) 2_556
Yb2 O5 2.537(8) .
Yb2 O3 2.562(7) 2_556
Yb2 O3 2.562(7) .
O2 C43 1.436(9) .
O2 C42 1.437(9) .
O3 C45 1.419(9) .
O3 C44 1.427(8) .
C43 C44 1.498(9) .
O2' C42' 1.437(9) .
O2' C43' 1.439(8) .
O3' C45' 1.419(9) .
O3' C44' 1.424(8) .
C43' C44' 1.490(9) .
O2" C43" 1.434(8) .
O2" C42" 1.441(9) .
O3" C45" 1.419(9) .
O3" C44" 1.424(8) .
C43" C44" 1.494(9) .
O4 C47 1.432(7) .
O4 C46 1.436(8) .
O5 C49 1.431(8) .
O5 C48 1.432(8) .
C47 C48 1.536(9) .
O1S C2S 1.410(8) .
O1S C1S 1.438(8) .
O2S C3S 1.420(8) .
O2S C4S 1.446(8) .
C2S C3S 1.509(8) .
O1S' C1S' 1.423(9) .
O1S' C2S' 1.437(8) .
O2S' C4S' 1.423(9) .
O2S' C3S' 1.428(8) .
C2S' C3S' 1.510(9) .
